data_1512290
loop_
_publ_author_name
'Xing, Dong'
'Yang, Dan'

_publ_section_title
;
 Pd(II)-Catalyzed Intramolecular 1,2-Aminoalkylation of Conjugated
 1,3-Dienes for the Synthesis of Pyrrolizidines.
;
_journal_issue 17
_journal_name_full 'Organic letters'
_journal_page_first 4370
_journal_page_last 4373
_journal_paper_doi 10.1021/ol401901h
_journal_volume 15
_journal_year 2013
_chemical_formula_moiety 'C28 H25 N O2'
_chemical_formula_sum 'C28 H25 N O2'
_chemical_formula_weight 407.49
_chemical_name_systematic
;
 ?
;
_space_group_IT_number 14
_symmetry_cell_setting monoclinic
_symmetry_space_group_name_Hall '-P 2ybc'
_symmetry_space_group_name_H-M 'P 1 21/c 1'
_atom_sites_solution_hydrogens geom
_atom_sites_solution_primary direct
_atom_sites_solution_secondary difmap
_audit_creation_method SHELXL-97
_cell_angle_alpha 90.00
_cell_angle_beta 103.47(2)
_cell_angle_gamma 90.00
_cell_formula_units_Z 4
_cell_length_a 17.562(3)
_cell_length_b 10.9065(16)
_cell_length_c 12.1315(17)
_cell_measurement_reflns_used 0
_cell_measurement_temperature 301(2)
_cell_measurement_theta_max 0
_cell_measurement_theta_min 0
_cell_volume 2259.7(6)
_computing_cell_refinement 'Bruker XSCANS'
_computing_data_collection 'Bruker XSCANS'
_computing_data_reduction 'Bruker SHELXTL'
_computing_molecular_graphics 'Ortep-3 for Windows (Farrugia, 1997)'
_computing_publication_material 'WinGX publication routines (Farrugia, 1999)'
_computing_structure_refinement 'SHELXL-97 (Sheldrick, 1997)'
_computing_structure_solution 'SHELXS-97 '
_diffrn_ambient_temperature 301(2)
_diffrn_measured_fraction_theta_full 0.994
_diffrn_measured_fraction_theta_max 0.994
_diffrn_measurement_device_type 'Bruker Smart CCD 1000'
_diffrn_measurement_method 'phi and omega scans'
_diffrn_radiation_monochromator graphite
_diffrn_radiation_source 'fine-focus sealed tube'
_diffrn_radiation_type MoK\a
_diffrn_radiation_wavelength 0.71073
_diffrn_reflns_av_R_equivalents 0.0237
_diffrn_reflns_av_sigmaI/netI 0.0278
_diffrn_reflns_limit_h_max 21
_diffrn_reflns_limit_h_min -21
_diffrn_reflns_limit_k_max 13
_diffrn_reflns_limit_k_min -13
_diffrn_reflns_limit_l_max 14
_diffrn_reflns_limit_l_min -13
_diffrn_reflns_number 12842
_diffrn_reflns_theta_full 25.68
_diffrn_reflns_theta_max 25.68
_diffrn_reflns_theta_min 2.22
_exptl_absorpt_coefficient_mu 0.075
_exptl_absorpt_correction_T_max 1.000000
_exptl_absorpt_correction_T_min 0.774377
_exptl_absorpt_correction_type empirical
_exptl_absorpt_process_details SADABS
_exptl_crystal_colour colourless
_exptl_crystal_density_diffrn 1.198
_exptl_crystal_density_method 'not measured'
_exptl_crystal_description block
_exptl_crystal_F_000 864
_exptl_crystal_size_max 0.42
_exptl_crystal_size_mid 0.38
_exptl_crystal_size_min 0.09
_refine_diff_density_max 0.186
_refine_diff_density_min -0.209
_refine_diff_density_rms 0.033
_refine_ls_extinction_method none
_refine_ls_goodness_of_fit_ref 1.031
_refine_ls_hydrogen_treatment constr
_refine_ls_matrix_type full
_refine_ls_number_parameters 280
_refine_ls_number_reflns 4268
_refine_ls_number_restraints 0
_refine_ls_restrained_S_all 1.031
_refine_ls_R_factor_all 0.0862
_refine_ls_R_factor_gt 0.0527
_refine_ls_shift/su_max 0.000
_refine_ls_shift/su_mean 0.000
_refine_ls_structure_factor_coef Fsqd
_refine_ls_weighting_details 'calc w=1/[\s^2^(Fo^2^)+(0.0660P)^2^+0.5629P] where P=(Fo^2^+2Fc^2^)/3'
_refine_ls_weighting_scheme calc
_refine_ls_wR_factor_gt 0.1346
_refine_ls_wR_factor_ref 0.1528
_reflns_number_gt 2704
_reflns_number_total 4268
_reflns_threshold_expression >2sigma(I)
_cod_data_source_file ol401901h_si_001.cif
_cod_data_source_block shelxl
_cod_original_sg_symbol_H-M 'P 21/c'
_cod_database_code 1512290

loop_
_symmetry_equiv_pos_as_xyz
'x, y, z'
'-x, y+1/2, -z+1/2'
'-x, -y, -z'
'x, -y-1/2, z-1/2'

loop_
_atom_site_label
_atom_site_type_symbol
_atom_site_fract_x
_atom_site_fract_y
_atom_site_fract_z
_atom_site_U_iso_or_equiv
_atom_site_adp_type
_atom_site_occupancy
_atom_site_symmetry_multiplicity
_atom_site_calc_flag
_atom_site_refinement_flags
C1 C 0.35955(13) 0.4043(2) 0.2781(2) 0.0765(7) Uani 1 1 d .
C2 C 0.37341(13) 0.2766(2) 0.3198(2) 0.0688(6) Uani 1 1 d .
C3 C 0.34263(17) 0.2290(2) 0.4053(2) 0.0841(8) Uani 1 1 d .
H3 H 0.3095 0.2770 0.4371 0.101 Uiso 1 1 calc R
C4 C 0.3600(2) 0.1121(3) 0.4443(3) 0.1126(11) Uani 1 1 d .
H4 H 0.3385 0.0814 0.5018 0.135 Uiso 1 1 calc R
C5 C 0.4076(2) 0.0423(3) 0.4002(4) 0.1325(16) Uani 1 1 d .
H5 H 0.4193 -0.0366 0.4280 0.159 Uiso 1 1 calc R
C6 C 0.4393(2) 0.0841(4) 0.3155(5) 0.1351(17) Uani 1 1 d .
H6 H 0.4725 0.0341 0.2859 0.162 Uiso 1 1 calc R
C7 C 0.42190(16) 0.2030(3) 0.2728(3) 0.1051(10) Uani 1 1 d .
H7 H 0.4426 0.2320 0.2138 0.126 Uiso 1 1 calc R
C8 C 0.23427(13) 0.5153(2) 0.1898(2) 0.0654(6) Uani 1 1 d .
C9 C 0.29198(13) 0.4794(2) 0.3006(2) 0.0680(6) Uani 1 1 d .
H9 H 0.2645 0.4322 0.3481 0.082 Uiso 1 1 calc R
C10 C 0.31618(13) 0.6050(2) 0.3560(2) 0.0680(6) Uani 1 1 d .
H10 H 0.3557 0.6410 0.3205 0.082 Uiso 1 1 calc R
C11 C 0.24041(12) 0.67853(19) 0.3188(2) 0.0590(5) Uani 1 1 d .
H11 H 0.2076 0.6669 0.3732 0.071 Uiso 1 1 calc R
C12 C 0.24292(12) 0.81290(19) 0.28897(18) 0.0578(5) Uani 1 1 d .
H12A H 0.2880 0.8312 0.2584 0.069 Uiso 1 1 calc R
H12B H 0.2442 0.8645 0.3545 0.069 Uiso 1 1 calc R
C13 C 0.16520(11) 0.83000(17) 0.19767(17) 0.0504(5) Uani 1 1 d .
C14 C 0.16501(13) 0.71295(18) 0.12599(19) 0.0582(5) Uani 1 1 d .
H14A H 0.1120 0.6883 0.0896 0.070 Uiso 1 1 calc R
H14B H 0.1945 0.7250 0.0685 0.070 Uiso 1 1 calc R
C15 C 0.34870(18) 0.6010(3) 0.4812(3) 0.0966(9) Uani 1 1 d .
H15 H 0.3175 0.5655 0.5248 0.116 Uiso 1 1 calc R
C16 C 0.4152(3) 0.6418(5) 0.5335(4) 0.192(2) Uani 1 1 d .
H16A H 0.4483 0.6781 0.4933 0.230 Uiso 1 1 calc R
H16B H 0.4307 0.6354 0.6120 0.230 Uiso 1 1 calc R
C17 C 0.16233(11) 0.94427(18) 0.12423(17) 0.0503(5) Uani 1 1 d .
C18 C 0.10735(12) 0.9506(2) 0.02134(18) 0.0602(6) Uani 1 1 d .
H18 H 0.0739 0.8846 -0.0020 0.072 Uiso 1 1 calc R
C19 C 0.10162(14) 1.0531(2) -0.0466(2) 0.0702(6) Uani 1 1 d .
H19 H 0.0651 1.0549 -0.1158 0.084 Uiso 1 1 calc R
C20 C 0.14927(14) 1.1522(2) -0.0129(2) 0.0693(6) Uani 1 1 d .
H20 H 0.1450 1.2215 -0.0587 0.083 Uiso 1 1 calc R
C21 C 0.20310(14) 1.1485(2) 0.0886(2) 0.0691(6) Uani 1 1 d .
H21 H 0.2352 1.2159 0.1124 0.083 Uiso 1 1 calc R
C22 C 0.21006(13) 1.04509(19) 0.1561(2) 0.0614(6) Uani 1 1 d .
H22 H 0.2476 1.0433 0.2243 0.074 Uiso 1 1 calc R
C23 C 0.09699(11) 0.83395(18) 0.25678(17) 0.0510(5) Uani 1 1 d .
C24 C 0.04254(13) 0.7409(2) 0.2505(2) 0.0631(6) Uani 1 1 d .
H24 H 0.0471 0.6703 0.2095 0.076 Uiso 1 1 calc R
C25 C -0.01887(14) 0.7509(2) 0.3045(2) 0.0747(7) Uani 1 1 d .
H25 H -0.0549 0.6874 0.2991 0.090 Uiso 1 1 calc R
C26 C -0.02648(15) 0.8534(3) 0.3653(2) 0.0743(7) Uani 1 1 d .
H26 H -0.0683 0.8611 0.3999 0.089 Uiso 1 1 calc R
C27 C 0.02798(16) 0.9449(2) 0.3751(2) 0.0747(7) Uani 1 1 d .
H27 H 0.0238 1.0141 0.4181 0.090 Uiso 1 1 calc R
C28 C 0.08907(14) 0.93541(19) 0.32174(18) 0.0621(6) Uani 1 1 d .
H28 H 0.1256 0.9984 0.3296 0.075 Uiso 1 1 calc R
N1 N 0.20265(10) 0.62278(15) 0.20977(16) 0.0591(5) Uani 1 1 d .
O1 O 0.40176(12) 0.4525(2) 0.2243(2) 0.1168(8) Uani 1 1 d .
O2 O 0.21919(10) 0.45811(15) 0.10112(18) 0.0852(5) Uani 1 1 d .

loop_
_atom_site_aniso_label
_atom_site_aniso_U_11
_atom_site_aniso_U_22
_atom_site_aniso_U_33
_atom_site_aniso_U_23
_atom_site_aniso_U_13
_atom_site_aniso_U_12
C1 0.0562(13) 0.0810(17) 0.097(2) 0.0113(15) 0.0280(13) 0.0073(12)
C2 0.0518(12) 0.0670(15) 0.0827(17) -0.0054(13) 0.0059(12) 0.0143(11)
C3 0.0987(19) 0.0685(17) 0.0821(19) 0.0117(14) 0.0149(16) 0.0172(14)
C4 0.128(3) 0.079(2) 0.113(3) 0.0187(19) -0.009(2) 0.015(2)
C5 0.094(3) 0.080(2) 0.191(5) 0.002(3) -0.033(3) 0.019(2)
C6 0.076(2) 0.092(3) 0.227(5) -0.044(3) 0.016(3) 0.0349(19)
C7 0.0674(16) 0.104(2) 0.144(3) -0.024(2) 0.0253(18) 0.0185(16)
C8 0.0550(12) 0.0483(13) 0.0952(19) -0.0027(13) 0.0221(13) -0.0036(10)
C9 0.0574(12) 0.0574(13) 0.0945(18) 0.0164(13) 0.0287(12) 0.0078(10)
C10 0.0560(12) 0.0656(14) 0.0807(17) 0.0153(13) 0.0125(12) 0.0046(11)
C11 0.0555(12) 0.0556(13) 0.0641(14) 0.0044(11) 0.0103(10) 0.0010(10)
C12 0.0559(12) 0.0533(12) 0.0601(13) 0.0001(10) 0.0049(10) -0.0030(10)
C13 0.0538(11) 0.0443(11) 0.0508(12) -0.0035(9) 0.0074(9) -0.0014(9)
C14 0.0625(12) 0.0492(12) 0.0613(14) -0.0013(10) 0.0111(11) 0.0037(10)
C15 0.090(2) 0.098(2) 0.092(2) 0.0258(17) 0.0008(17) 0.0140(17)
C16 0.152(4) 0.236(6) 0.146(4) 0.054(4) -0.052(3) -0.055(4)
C17 0.0515(11) 0.0485(12) 0.0517(12) 0.0003(9) 0.0138(9) 0.0042(9)
C18 0.0617(13) 0.0601(13) 0.0561(13) 0.0022(11) 0.0083(10) -0.0029(10)
C19 0.0712(14) 0.0775(17) 0.0594(14) 0.0145(13) 0.0104(11) 0.0079(13)
C20 0.0760(15) 0.0618(15) 0.0748(17) 0.0180(13) 0.0270(13) 0.0100(12)
C21 0.0730(15) 0.0515(13) 0.0854(18) 0.0037(12) 0.0237(14) -0.0071(11)
C22 0.0634(13) 0.0535(13) 0.0643(14) 0.0013(11) 0.0086(11) -0.0029(10)
C23 0.0562(11) 0.0451(11) 0.0489(12) 0.0047(9) 0.0065(9) 0.0036(9)
C24 0.0618(13) 0.0545(13) 0.0716(15) -0.0017(11) 0.0126(11) -0.0027(10)
C25 0.0623(14) 0.0751(17) 0.0877(19) 0.0126(15) 0.0194(13) -0.0046(12)
C26 0.0746(16) 0.0851(19) 0.0684(16) 0.0194(14) 0.0271(13) 0.0170(14)
C27 0.1038(19) 0.0649(15) 0.0622(15) 0.0065(12) 0.0331(14) 0.0131(14)
C28 0.0816(15) 0.0499(12) 0.0578(13) -0.0003(11) 0.0222(12) -0.0033(11)
N1 0.0588(10) 0.0448(10) 0.0714(12) -0.0027(9) 0.0105(9) 0.0038(8)
O1 0.0849(13) 0.1190(17) 0.167(2) 0.0368(15) 0.0712(14) 0.0136(12)
O2 0.0809(11) 0.0577(10) 0.1149(15) -0.0212(10) 0.0185(10) 0.0043(8)

loop_
_atom_type_symbol
_atom_type_description
_atom_type_scat_dispersion_real
_atom_type_scat_dispersion_imag
_atom_type_scat_source
C C 0.0033 0.0016 'International Tables Vol C Tables 4.2.6.8 and 6.1.1.4'
H H 0.0000 0.0000 'International Tables Vol C Tables 4.2.6.8 and 6.1.1.4'
N N 0.0061 0.0033 'International Tables Vol C Tables 4.2.6.8 and 6.1.1.4'
O O 0.0106 0.0060 'International Tables Vol C Tables 4.2.6.8 and 6.1.1.4'

loop_
_geom_angle_atom_site_label_1
_geom_angle_atom_site_label_2
_geom_angle_atom_site_label_3
_geom_angle
O1 C1 C2 121.1(2)
O1 C1 C9 117.6(2)
C2 C1 C9 121.2(2)
C3 C2 C7 118.6(3)
C3 C2 C1 123.3(2)
C7 C2 C1 118.1(3)
C4 C3 C2 121.0(3)
C4 C3 H3 119.5
C2 C3 H3 119.5
C5 C4 C3 120.3(4)
C5 C4 H4 119.9
C3 C4 H4 119.9
C4 C5 C6 121.3(4)
C4 C5 H5 119.4
C6 C5 H5 119.4
C5 C6 C7 119.9(3)
C5 C6 H6 120.1
C7 C6 H6 120.1
C2 C7 C6 119.0(4)
C2 C7 H7 120.5
C6 C7 H7 120.5
O2 C8 N1 126.3(2)
O2 C8 C9 127.3(2)
N1 C8 C9 106.4(2)
C1 C9 C8 111.4(2)
C1 C9 C10 114.22(19)
C8 C9 C10 102.35(18)
C1 C9 H9 109.5
C8 C9 H9 109.5
C10 C9 H9 109.5
C15 C10 C11 114.5(2)
C15 C10 C9 114.8(2)
C11 C10 C9 101.84(18)
C15 C10 H10 108.5
C11 C10 H10 108.5
C9 C10 H10 108.5
N1 C11 C12 102.59(17)
N1 C11 C10 103.17(18)
C12 C11 C10 120.46(18)
N1 C11 H11 109.9
C12 C11 H11 109.9
C10 C11 H11 109.9
C11 C12 C13 102.53(16)
C11 C12 H12A 111.3
C13 C12 H12A 111.3
C11 C12 H12B 111.3
C13 C12 H12B 111.3
H12A C12 H12B 109.2
C17 C13 C23 109.08(16)
C17 C13 C14 110.54(16)
C23 C13 C14 112.78(16)
C17 C13 C12 114.69(16)
C23 C13 C12 108.78(16)
C14 C13 C12 100.85(16)
N1 C14 C13 102.94(17)
N1 C14 H14A 111.2
C13 C14 H14A 111.2
N1 C14 H14B 111.2
C13 C14 H14B 111.2
H14A C14 H14B 109.1
C16 C15 C10 125.9(4)
C16 C15 H15 117.0
C10 C15 H15 117.0
C15 C16 H16A 120.0
C15 C16 H16B 120.0
H16A C16 H16B 120.0
C22 C17 C18 117.45(19)
C22 C17 C13 123.45(18)
C18 C17 C13 119.07(18)
C19 C18 C17 121.0(2)
C19 C18 H18 119.5
C17 C18 H18 119.5
C20 C19 C18 120.5(2)
C20 C19 H19 119.8
C18 C19 H19 119.8
C21 C20 C19 119.4(2)
C21 C20 H20 120.3
C19 C20 H20 120.3
C20 C21 C22 120.3(2)
C20 C21 H21 119.8
C22 C21 H21 119.8
C17 C22 C21 121.3(2)
C17 C22 H22 119.4
C21 C22 H22 119.4
C28 C23 C24 117.2(2)
C28 C23 C13 118.80(18)
C24 C23 C13 123.96(19)
C23 C24 C25 121.2(2)
C23 C24 H24 119.4
C25 C24 H24 119.4
C26 C25 C24 120.3(2)
C26 C25 H25 119.9
C24 C25 H25 119.9
C25 C26 C27 119.4(2)
C25 C26 H26 120.3
C27 C26 H26 120.3
C26 C27 C28 120.6(2)
C26 C27 H27 119.7
C28 C27 H27 119.7
C27 C28 C23 121.3(2)
C27 C28 H28 119.4
C23 C28 H28 119.4
C8 N1 C14 127.1(2)
C8 N1 C11 113.91(19)
C14 N1 C11 112.68(16)

loop_
_geom_bond_atom_site_label_1
_geom_bond_atom_site_label_2
_geom_bond_distance
C1 O1 1.215(3)
C1 C2 1.483(3)
C1 C9 1.518(3)
C2 C3 1.379(4)
C2 C7 1.386(3)
C3 C4 1.369(4)
C3 H3 0.9300
C4 C5 1.331(5)
C4 H4 0.9300
C5 C6 1.356(6)
C5 H5 0.9300
C6 C7 1.404(5)
C6 H6 0.9300
C7 H7 0.9300
C8 O2 1.219(3)
C8 N1 1.343(3)
C8 C9 1.534(3)
C9 C10 1.541(3)
C9 H9 0.9800
C10 C15 1.494(4)
C10 C11 1.529(3)
C10 H10 0.9800
C11 N1 1.467(3)
C11 C12 1.513(3)
C11 H11 0.9800
C12 C13 1.556(3)
C12 H12A 0.9700
C12 H12B 0.9700
C13 C17 1.526(3)
C13 C23 1.533(3)
C13 C14 1.544(3)
C14 N1 1.457(3)
C14 H14A 0.9700
C14 H14B 0.9700
C15 C16 1.272(5)
C15 H15 0.9300
C16 H16A 0.9300
C16 H16B 0.9300
C17 C22 1.382(3)
C17 C18 1.391(3)
C18 C19 1.379(3)
C18 H18 0.9300
C19 C20 1.370(3)
C19 H19 0.9300
C20 C21 1.368(3)
C20 H20 0.9300
C21 C22 1.382(3)
C21 H21 0.9300
C22 H22 0.9300
C23 C28 1.384(3)
C23 C24 1.385(3)
C24 C25 1.390(3)
C24 H24 0.9300
C25 C26 1.364(3)
C25 H25 0.9300
C26 C27 1.368(3)
C26 H26 0.9300
C27 C28 1.380(3)
C27 H27 0.9300
C28 H28 0.9300
